data_4515095
loop_
_publ_author_name
'Sherstobitova, Tatiana'
'Maryunina, Kseniya'
'Tolstikov, Svyatoslav'
'Letyagin, Gleb'
'Romanenko, Galina'
'Nishihara, Sadafumi'
'Inoue, Katsuya'

_publ_section_title
;
 Ligand Structure Effects on Molecular Assembly and Magnetic Properties of
 Copper(II) Complexes with 3-Pyridyl-Substituted Nitronyl Nitroxide
 Derivatives
;
_journal_issue 17
_journal_name_full 'ACS Omega'
_journal_page_first 17160
_journal_paper_doi 10.1021/acsomega.9b01575
_journal_volume 4
_journal_year 2019
_chemical_formula_sum 'C22 H17 Br Cu F12 N3 O6'
_chemical_formula_weight 790.83
_space_group_crystal_system monoclinic
_space_group_IT_number 14
_space_group_name_Hall '-P 2ybc'
_space_group_name_H-M_alt 'P 1 21/c 1'
_symmetry_space_group_name_Hall '-P 2ybc'
_symmetry_space_group_name_H-M 'P 1 21/c 1'
_atom_sites_solution_hydrogens geom
_audit_creation_method SHELXL-2018/3
_cell_angle_alpha 90
_cell_angle_beta 103.776(2)
_cell_angle_gamma 90
_cell_formula_units_Z 4
_cell_length_a 13.4398(15)
_cell_length_b 11.7195(13)
_cell_length_c 18.904(2)
_cell_measurement_reflns_used 9852
_cell_measurement_temperature 296(2)
_cell_measurement_theta_max 23.07
_cell_measurement_theta_min 2.34
_cell_volume 2891.9(5)
_computing_cell_refinement 'Bruker SAINT'
_computing_data_collection 'Bruker APEX2'
_computing_data_reduction 'Bruker SAINT'
_computing_molecular_graphics 'Bruker SHELXTL'
_computing_publication_material 'Bruker SHELXTL'
_computing_structure_refinement 'SHELXL-2018/3 (Sheldrick, 2018)'
_computing_structure_solution 'SHELXT 2014/5 (Sheldrick, 2014)'
_diffrn_ambient_temperature 296(2)
_diffrn_measured_fraction_theta_full 1.000
_diffrn_measured_fraction_theta_max 0.999
_diffrn_measurement_device_type 'Bruker APEX-II CCD'
_diffrn_measurement_method '\f and \w scans'
_diffrn_radiation_type MoK\a
_diffrn_radiation_wavelength 0.71073
_diffrn_reflns_av_R_equivalents 0.1069
_diffrn_reflns_av_unetI/netI 0.0501
_diffrn_reflns_Laue_measured_fraction_full 1.000
_diffrn_reflns_Laue_measured_fraction_max 0.999
_diffrn_reflns_limit_h_max 17
_diffrn_reflns_limit_h_min -17
_diffrn_reflns_limit_k_max 15
_diffrn_reflns_limit_k_min -15
_diffrn_reflns_limit_l_max 25
_diffrn_reflns_limit_l_min -25
_diffrn_reflns_number 103927
_diffrn_reflns_point_group_measured_fraction_full 1.000
_diffrn_reflns_point_group_measured_fraction_max 0.999
_diffrn_reflns_theta_full 25.242
_diffrn_reflns_theta_max 28.346
_diffrn_reflns_theta_min 1.560
_exptl_absorpt_coefficient_mu 2.257
_exptl_absorpt_correction_T_max 0.956
_exptl_absorpt_correction_T_min 0.326
_exptl_absorpt_correction_type multi-scan
_exptl_absorpt_process_details 'SADABS (Sheldrick, 2008)'
_exptl_crystal_colour violet
_exptl_crystal_density_diffrn 1.816
_exptl_crystal_description needle
_exptl_crystal_F_000 1560
_exptl_crystal_size_max 0.640
_exptl_crystal_size_mid 0.220
_exptl_crystal_size_min 0.020
_exptl_transmission_factor_max 0.7457
_exptl_transmission_factor_min 0.4057
_refine_diff_density_max 0.461
_refine_diff_density_min -0.642
_refine_diff_density_rms 0.087
_refine_ls_extinction_method none
_refine_ls_goodness_of_fit_ref 1.081
_refine_ls_hydrogen_treatment constr
_refine_ls_matrix_type full
_refine_ls_number_parameters 517
_refine_ls_number_reflns 7218
_refine_ls_number_restraints 0
_refine_ls_restrained_S_all 1.081
_refine_ls_R_factor_all 0.0963
_refine_ls_R_factor_gt 0.0488
_refine_ls_shift/su_max 0.001
_refine_ls_shift/su_mean 0.000
_refine_ls_structure_factor_coef Fsqd
_refine_ls_weighting_details 'w=1/[\s^2^(Fo^2^)+(0.0231P)^2^+3.1628P] where P=(Fo^2^+2Fc^2^)/3'
_refine_ls_weighting_scheme calc
_refine_ls_wR_factor_gt 0.0902
_refine_ls_wR_factor_ref 0.1104
_reflns_Friedel_coverage 0.000
_reflns_number_gt 4606
_reflns_number_total 7218
_reflns_threshold_expression 'I > 2\s(I)'
_cod_data_source_file 1916623.cif
_cod_data_source_block aaa
_cod_original_cell_volume 2891.9(6)
_cod_database_code 4515095
_shelx_shelxl_version_number 2018/3
_shelx_space_group_comment
; 
The symmetry employed for this shelxl refinement is uniquely defined 
by the following loop, which should always be used as a source of 
symmetry information in preference to the above space-group names. 
They are only intended as comments. 
;
_shelx_estimated_absorpt_t_min 0.326
_shelx_estimated_absorpt_t_max 0.956

loop_
_space_group_symop_operation_xyz
'x, y, z'
'-x, y+1/2, -z+1/2'
'-x, -y, -z'
'x, -y-1/2, z-1/2'

loop_
_atom_site_label
_atom_site_type_symbol
_atom_site_fract_x
_atom_site_fract_y
_atom_site_fract_z
_atom_site_U_iso_or_equiv
_atom_site_adp_type
_atom_site_occupancy
_atom_site_site_symmetry_order
_atom_site_calc_flag
_atom_site_refinement_flags_posn
_atom_site_refinement_flags_adp
_atom_site_refinement_flags_occupancy
_atom_site_disorder_assembly
_atom_site_disorder_group
Cu1 Cu 0.500000 0.500000 0.500000 0.0661(2) Uani 1 2 d S . P . .
O1 O 0.5264(2) 0.52434(19) 0.40556(13) 0.0586(7) Uani 1 1 d . . . . .
C1 C 0.5457(3) 0.4957(3) 0.2881(2) 0.0540(9) Uani 1 1 d . . . . .
F1 F 0.6379(12) 0.5324(18) 0.2983(10) 0.091(6) Uani 0.5 1 d . . P A 1
F2 F 0.537(2) 0.422(3) 0.2356(13) 0.092(6) Uani 0.5 1 d . . P A 1
F3 F 0.4859(19) 0.583(3) 0.2621(11) 0.086(6) Uani 0.5 1 d . . P A 1
F1A F 0.6301(14) 0.5586(18) 0.3057(12) 0.093(5) Uani 0.5 1 d . . P A 2
F2A F 0.560(2) 0.412(3) 0.2448(13) 0.101(7) Uani 0.5 1 d . . P A 2
F3A F 0.472(2) 0.559(3) 0.2522(12) 0.082(6) Uani 0.5 1 d . . P A 2
C2 C 0.5212(2) 0.4497(3) 0.35765(18) 0.0464(8) Uani 1 1 d . . . . .
C3 C 0.4960(3) 0.3368(3) 0.3616(2) 0.0582(10) Uani 1 1 d . . . . .
H3A H 0.492573 0.290358 0.321149 0.070 Uiso 1 1 calc R U . . .
C4 C 0.4756(3) 0.2901(3) 0.4234(2) 0.0528(9) Uani 1 1 d . . . . .
C5 C 0.4549(4) 0.1618(3) 0.4237(3) 0.0664(11) Uani 1 1 d . . . . .
F4 F 0.5396(14) 0.1072(16) 0.4401(12) 0.134(8) Uani 0.5 1 d . . P B 1
F5 F 0.3969(9) 0.1353(12) 0.4649(8) 0.087(4) Uani 0.5 1 d . . P B 1
F6 F 0.4010(14) 0.1246(13) 0.3593(5) 0.114(6) Uani 0.5 1 d . . P B 1
F4A F 0.5272(15) 0.1008(16) 0.4120(11) 0.108(7) Uani 0.5 1 d . . P B 2
F5A F 0.4463(14) 0.1250(12) 0.4890(9) 0.152(8) Uani 0.5 1 d . . P B 2
F6A F 0.3784(11) 0.1320(14) 0.3766(11) 0.173(9) Uani 0.5 1 d . . P B 2
O2 O 0.4736(2) 0.3391(2) 0.48149(13) 0.0659(7) Uani 1 1 d . . . . .
O1S O 0.30782(19) 0.5345(2) 0.45398(14) 0.0592(7) Uani 1 1 d . . . . .
N1S N 0.2476(2) 0.6203(2) 0.43997(14) 0.0425(6) Uani 1 1 d . . . . .
C1S C 0.2276(3) 0.6829(3) 0.36857(18) 0.0477(8) Uani 1 1 d . . . . .
C2S C 0.1584(4) 0.6030(4) 0.3131(2) 0.0763(13) Uani 1 1 d . . . . .
H2S1 H 0.142610 0.638279 0.265939 0.115 Uiso 1 1 calc R U . . .
H2S2 H 0.193296 0.532114 0.310854 0.115 Uiso 1 1 calc R U . . .
H2S3 H 0.096035 0.588762 0.328055 0.115 Uiso 1 1 calc R U . . .
C3S C 0.3264(3) 0.7068(4) 0.3466(2) 0.0743(13) Uani 1 1 d . . . . .
H3S1 H 0.311818 0.746764 0.300959 0.111 Uiso 1 1 calc R U . . .
H3S2 H 0.370162 0.752721 0.383225 0.111 Uiso 1 1 calc R U . . .
H3S3 H 0.360049 0.636018 0.341592 0.111 Uiso 1 1 calc R U . . .
C4S C 0.1702(3) 0.7898(3) 0.38690(18) 0.0447(8) Uani 1 1 d . . . . .
C5S C 0.0814(3) 0.8308(4) 0.3274(2) 0.0693(12) Uani 1 1 d . . . . .
H5S1 H 0.106591 0.859158 0.287350 0.104 Uiso 1 1 calc R U . . .
H5S2 H 0.035182 0.768523 0.311158 0.104 Uiso 1 1 calc R U . . .
H5S3 H 0.046004 0.890655 0.345980 0.104 Uiso 1 1 calc R U . . .
C6S C 0.2414(3) 0.8880(3) 0.4173(3) 0.0706(12) Uani 1 1 d . . . . .
H6S1 H 0.269102 0.919885 0.379233 0.106 Uiso 1 1 calc R U . . .
H6S2 H 0.203843 0.945729 0.435932 0.106 Uiso 1 1 calc R U . . .
H6S3 H 0.296288 0.860607 0.455765 0.106 Uiso 1 1 calc R U . . .
N2S N 0.13077(19) 0.7455(2) 0.44940(14) 0.0388(6) Uani 1 1 d . . . . .
O2S O 0.06016(17) 0.79575(18) 0.47237(12) 0.0489(6) Uani 1 1 d . . . . .
C7S C 0.1832(2) 0.6545(3) 0.48021(16) 0.0378(7) Uani 1 1 d . . . . .
C8S C 0.1665(2) 0.5946(3) 0.54401(17) 0.0392(7) Uani 1 1 d . . . . .
C9S C 0.1835(2) 0.6450(3) 0.61261(17) 0.0404(7) Uani 1 1 d . . . . .
BrS Br 0.23871(3) 0.79326(3) 0.62682(2) 0.06335(14) Uani 1 1 d . . . . .
N3S N 0.1654(2) 0.5949(3) 0.67055(15) 0.0537(7) Uani 1 1 d . . . . .
C10S C 0.1288(3) 0.4895(3) 0.6623(2) 0.0592(10) Uani 1 1 d . . . . .
H10S H 0.115027 0.453288 0.702743 0.071 Uiso 1 1 calc R U . . .
C11S C 0.1101(3) 0.4307(3) 0.5980(2) 0.0580(10) Uani 1 1 d . . . . .
H11S H 0.084441 0.356719 0.594813 0.070 Uiso 1 1 calc R U . . .
C12S C 0.1302(3) 0.4842(3) 0.5381(2) 0.0506(8) Uani 1 1 d . . . . .
H12S H 0.119246 0.445938 0.493798 0.061 Uiso 1 1 calc R U . . .
Cu2 Cu 0.000000 1.000000 0.500000 0.05026(16) Uani 1 2 d S . P . .
O3 O 0.11725(18) 1.0434(2) 0.57538(13) 0.0548(6) Uani 1 1 d . . . . .
C6 C 0.2588(5) 1.1420(5) 0.6402(4) 0.0865(16) Uani 1 1 d . . . . .
F7 F 0.2878(9) 1.0526(8) 0.6823(5) 0.095(3) Uani 0.5 1 d . . P C 1
F8 F 0.2108(17) 1.2005(14) 0.6851(9) 0.129(6) Uani 0.5 1 d . . P C 1
F9 F 0.3396(13) 1.1968(15) 0.6359(12) 0.130(7) Uani 0.5 1 d . . P C 1
F7A F 0.3262(10) 1.0528(12) 0.6453(8) 0.171(6) Uani 0.5 1 d . . P C 2
F8A F 0.2282(17) 1.153(2) 0.6936(11) 0.203(11) Uani 0.5 1 d . . P C 2
F9A F 0.3124(15) 1.2297(14) 0.6360(13) 0.140(8) Uani 0.5 1 d . . P C 2
C7 C 0.1807(3) 1.1189(3) 0.5691(2) 0.0542(9) Uani 1 1 d . . . . .
C8 C 0.1848(3) 1.1811(3) 0.5084(2) 0.0557(9) Uani 1 1 d . . . . .
H8A H 0.234554 1.237280 0.511776 0.067 Uiso 1 1 calc R U . . .
C9 C 0.1165(3) 1.1620(3) 0.4423(2) 0.0493(8) Uani 1 1 d . . . . .
C10 C 0.1253(4) 1.2322(4) 0.3764(2) 0.0641(10) Uani 1 1 d . . . . .
F10 F 0.2145(11) 1.2826(14) 0.3859(10) 0.119(6) Uani 0.5 1 d . . P D 1
F11 F 0.0565(19) 1.3141(12) 0.3662(13) 0.101(5) Uani 0.5 1 d . . P D 1
F12 F 0.110(3) 1.176(3) 0.3148(16) 0.127(11) Uani 0.5 1 d . . P D 1
F10A F 0.1996(12) 1.3071(12) 0.3879(8) 0.102(5) Uani 0.5 1 d . . P D 2
F11A F 0.0437(19) 1.2866(17) 0.3482(14) 0.148(9) Uani 0.5 1 d . . P D 2
F12A F 0.144(3) 1.164(3) 0.3287(15) 0.108(7) Uani 0.5 1 d . . P D 2
O4 O 0.04467(18) 1.0911(2) 0.42845(13) 0.0514(6) Uani 1 1 d . . . . .

loop_
_atom_site_aniso_label
_atom_site_aniso_U_11
_atom_site_aniso_U_22
_atom_site_aniso_U_33
_atom_site_aniso_U_23
_atom_site_aniso_U_13
_atom_site_aniso_U_12
Cu1 0.1266(6) 0.0347(3) 0.0452(4) -0.0041(3) 0.0368(4) -0.0023(4)
O1 0.092(2) 0.0426(13) 0.0452(14) -0.0025(11) 0.0253(13) 0.0008(12)
C1 0.053(2) 0.064(2) 0.050(2) -0.0031(19) 0.0231(19) 0.007(2)
F1 0.042(5) 0.155(15) 0.079(7) 0.021(9) 0.021(5) 0.002(6)
F2 0.131(10) 0.099(14) 0.051(5) -0.020(6) 0.032(5) 0.000(8)
F3 0.117(15) 0.093(9) 0.067(9) 0.034(8) 0.059(10) 0.048(9)
F1A 0.100(11) 0.097(6) 0.098(7) -0.020(5) 0.055(6) -0.047(7)
F2A 0.170(18) 0.073(7) 0.095(13) -0.003(8) 0.098(14) 0.021(10)
F3A 0.067(5) 0.124(17) 0.051(5) 0.012(6) 0.009(4) 0.024(7)
C2 0.0426(19) 0.0509(19) 0.0478(19) -0.0025(16) 0.0150(15) 0.0073(15)
C3 0.073(3) 0.051(2) 0.059(2) -0.0164(18) 0.032(2) -0.0047(19)
C4 0.058(2) 0.0414(18) 0.063(2) -0.0094(17) 0.0232(19) 0.0010(16)
C5 0.074(3) 0.047(2) 0.089(3) -0.015(2) 0.041(3) -0.007(2)
F4 0.065(7) 0.051(7) 0.27(2) 0.025(10) 0.015(10) 0.013(4)
F5 0.108(6) 0.070(5) 0.111(9) -0.019(6) 0.079(6) -0.027(4)
F6 0.204(18) 0.076(6) 0.073(5) -0.042(5) 0.052(8) -0.051(8)
F4A 0.134(17) 0.045(4) 0.177(12) -0.018(6) 0.102(13) 0.003(7)
F5A 0.32(2) 0.044(4) 0.124(10) -0.006(5) 0.118(13) -0.029(11)
F6A 0.088(6) 0.083(7) 0.31(2) -0.029(12) -0.035(11) -0.029(5)
O2 0.114(2) 0.0375(13) 0.0535(15) -0.0036(12) 0.0344(15) -0.0029(14)
O1S 0.0661(16) 0.0484(13) 0.0750(17) 0.0146(12) 0.0403(14) 0.0255(12)
N1S 0.0517(16) 0.0399(14) 0.0437(15) 0.0056(12) 0.0267(13) 0.0117(12)
C1S 0.060(2) 0.0471(18) 0.0457(19) 0.0065(15) 0.0319(17) 0.0111(16)
C2S 0.113(4) 0.070(3) 0.053(2) -0.010(2) 0.034(2) 0.000(3)
C3S 0.074(3) 0.083(3) 0.087(3) 0.027(2) 0.060(3) 0.021(2)
C4S 0.049(2) 0.0456(18) 0.0474(18) 0.0104(15) 0.0269(16) 0.0068(15)
C5S 0.077(3) 0.085(3) 0.052(2) 0.025(2) 0.027(2) 0.026(2)
C6S 0.076(3) 0.050(2) 0.097(3) 0.002(2) 0.044(3) -0.007(2)
N2S 0.0436(15) 0.0384(13) 0.0407(14) 0.0032(11) 0.0223(12) 0.0096(12)
O2S 0.0525(14) 0.0498(13) 0.0533(14) 0.0050(11) 0.0302(11) 0.0184(11)
C7S 0.0436(18) 0.0363(15) 0.0388(16) 0.0007(13) 0.0201(14) 0.0060(14)
C8S 0.0441(18) 0.0388(16) 0.0407(17) 0.0037(13) 0.0221(14) 0.0107(14)
C9S 0.0443(18) 0.0390(16) 0.0427(17) 0.0038(14) 0.0198(14) 0.0067(14)
BrS 0.0891(3) 0.0508(2) 0.0517(2) -0.00624(17) 0.0198(2) -0.0066(2)
N3S 0.066(2) 0.0607(19) 0.0417(16) 0.0090(14) 0.0284(15) 0.0100(16)
C10S 0.068(2) 0.064(2) 0.055(2) 0.0187(19) 0.0338(19) 0.007(2)
C11S 0.064(2) 0.046(2) 0.072(3) 0.0134(19) 0.031(2) 0.0008(17)
C12S 0.062(2) 0.0410(19) 0.053(2) -0.0009(15) 0.0232(18) 0.0046(16)
Cu2 0.0393(3) 0.0611(4) 0.0510(3) -0.0034(3) 0.0120(3) -0.0008(3)
O3 0.0462(14) 0.0520(14) 0.0630(16) -0.0013(12) 0.0067(12) 0.0026(12)
C6 0.081(4) 0.066(3) 0.091(4) 0.004(3) -0.021(3) -0.008(3)
F7 0.097(8) 0.060(4) 0.097(6) 0.018(4) -0.037(4) -0.004(4)
F8 0.177(12) 0.124(6) 0.062(7) -0.034(5) -0.018(6) 0.057(7)
F9 0.072(6) 0.175(19) 0.120(8) 0.026(10) -0.024(5) -0.056(9)
F7A 0.102(8) 0.119(8) 0.224(15) -0.027(10) -0.096(8) 0.042(7)
F8A 0.151(15) 0.34(3) 0.082(8) -0.001(17) -0.038(9) -0.066(18)
F9A 0.158(17) 0.069(5) 0.144(10) -0.009(5) -0.061(10) -0.044(7)
C7 0.046(2) 0.0411(19) 0.071(3) -0.0088(18) 0.0058(19) 0.0102(16)
C8 0.049(2) 0.0421(19) 0.078(3) -0.0096(18) 0.019(2) 0.0004(16)
C9 0.049(2) 0.0421(18) 0.062(2) -0.0088(17) 0.0225(18) 0.0094(16)
C10 0.066(3) 0.062(3) 0.070(3) -0.004(2) 0.026(2) 0.003(2)
F10 0.057(5) 0.144(12) 0.163(11) 0.078(8) 0.039(6) -0.006(6)
F11 0.130(13) 0.076(4) 0.105(9) 0.033(5) 0.045(8) 0.056(5)
F12 0.24(3) 0.095(13) 0.056(6) -0.017(7) 0.054(12) -0.037(16)
F10A 0.155(14) 0.059(4) 0.090(7) -0.004(4) 0.023(7) -0.044(6)
F11A 0.092(8) 0.23(2) 0.128(14) 0.098(15) 0.040(9) 0.054(13)
F12A 0.183(16) 0.085(7) 0.083(14) -0.007(9) 0.084(14) -0.018(10)
O4 0.0464(14) 0.0558(14) 0.0555(14) -0.0065(11) 0.0188(11) 0.0028(12)

loop_
_atom_type_symbol
_atom_type_description
_atom_type_scat_dispersion_real
_atom_type_scat_dispersion_imag
_atom_type_scat_source
C C 0.0033 0.0016 'International Tables Vol C Tables 4.2.6.8 and 6.1.1.4'
H H 0.0000 0.0000 'International Tables Vol C Tables 4.2.6.8 and 6.1.1.4'
N N 0.0061 0.0033 'International Tables Vol C Tables 4.2.6.8 and 6.1.1.4'
O O 0.0106 0.0060 'International Tables Vol C Tables 4.2.6.8 and 6.1.1.4'
F F 0.0171 0.0103 'International Tables Vol C Tables 4.2.6.8 and 6.1.1.4'
Cu Cu 0.3201 1.2651 'International Tables Vol C Tables 4.2.6.8 and 6.1.1.4'
Br Br -0.2901 2.4595 'International Tables Vol C Tables 4.2.6.8 and 6.1.1.4'

loop_
_geom_angle_atom_site_label_1
_geom_angle_atom_site_label_2
_geom_angle_atom_site_label_3
_geom_angle
_geom_angle_site_symmetry_1
_geom_angle_site_symmetry_3
O1 Cu1 O1 180.0 3_666 .
O1 Cu1 O2 87.53(10) 3_666 .
O1 Cu1 O2 92.47(10) . .
O1 Cu1 O2 92.47(10) 3_666 3_666
O1 Cu1 O2 87.53(10) . 3_666
O2 Cu1 O2 180.0 . 3_666
C2 O1 Cu1 125.3(2) . .
F1 C1 F2 104.3(17) . .
F3A C1 F2A 107.6(19) . .
F1 C1 F3 106.0(15) . .
F2 C1 F3 106.9(18) . .
F3A C1 F1A 108.6(16) . .
F2A C1 F1A 108.8(17) . .
F1 C1 C2 112.8(9) . .
F3A C1 C2 111.0(12) . .
F2 C1 C2 115.1(14) . .
F2A C1 C2 111.5(13) . .
F3 C1 C2 111.0(10) . .
F1A C1 C2 109.1(10) . .
O1 C2 C3 127.5(3) . .
O1 C2 C1 112.9(3) . .
C3 C2 C1 119.6(3) . .
C2 C3 C4 122.1(3) . .
C2 C3 H3A 119.0 . .
C4 C3 H3A 119.0 . .
O2 C4 C3 128.0(3) . .
O2 C4 C5 114.1(3) . .
C3 C4 C5 117.9(3) . .
F6A C5 F4A 104.8(12) . .
F5 C5 F4 111.8(12) . .
F5 C5 F6 101.7(9) . .
F4 C5 F6 108.4(11) . .
F6A C5 F5A 109.5(11) . .
F4A C5 F5A 102.6(12) . .
F6A C5 C4 113.2(9) . .
F5 C5 C4 112.5(7) . .
F4A C5 C4 114.0(10) . .
F4 C5 C4 109.9(10) . .
F6 C5 C4 112.2(8) . .
F5A C5 C4 112.1(7) . .
C4 O2 Cu1 124.6(2) . .
O1S N1S C7S 125.4(3) . .
O1S N1S C1S 122.6(2) . .
C7S N1S C1S 111.2(2) . .
N1S C1S C3S 110.9(3) . .
N1S C1S C2S 105.2(3) . .
C3S C1S C2S 110.7(3) . .
N1S C1S C4S 100.7(2) . .
C3S C1S C4S 115.4(3) . .
C2S C1S C4S 112.9(3) . .
C1S C2S H2S1 109.5 . .
C1S C2S H2S2 109.5 . .
H2S1 C2S H2S2 109.5 . .
C1S C2S H2S3 109.5 . .
H2S1 C2S H2S3 109.5 . .
H2S2 C2S H2S3 109.5 . .
C1S C3S H3S1 109.5 . .
C1S C3S H3S2 109.5 . .
H3S1 C3S H3S2 109.5 . .
C1S C3S H3S3 109.5 . .
H3S1 C3S H3S3 109.5 . .
H3S2 C3S H3S3 109.5 . .
N2S C4S C5S 109.4(3) . .
N2S C4S C6S 105.9(3) . .
C5S C4S C6S 110.8(3) . .
N2S C4S C1S 100.6(2) . .
C5S C4S C1S 115.9(3) . .
C6S C4S C1S 113.2(3) . .
C4S C5S H5S1 109.5 . .
C4S C5S H5S2 109.5 . .
H5S1 C5S H5S2 109.5 . .
C4S C5S H5S3 109.5 . .
H5S1 C5S H5S3 109.5 . .
H5S2 C5S H5S3 109.5 . .
C4S C6S H6S1 109.5 . .
C4S C6S H6S2 109.5 . .
H6S1 C6S H6S2 109.5 . .
C4S C6S H6S3 109.5 . .
H6S1 C6S H6S3 109.5 . .
H6S2 C6S H6S3 109.5 . .
O2S N2S C7S 125.3(2) . .
O2S N2S C4S 122.6(2) . .
C7S N2S C4S 111.9(2) . .
N2S C7S N1S 109.7(3) . .
N2S C7S C8S 125.3(3) . .
N1S C7S C8S 124.8(3) . .
C12S C8S C9S 116.7(3) . .
C12S C8S C7S 120.4(3) . .
C9S C8S C7S 122.8(3) . .
N3S C9S C8S 124.3(3) . .
N3S C9S BrS 116.0(2) . .
C8S C9S BrS 119.7(2) . .
C9S N3S C10S 117.1(3) . .
N3S C10S C11S 123.9(3) . .
N3S C10S H10S 118.0 . .
C11S C10S H10S 118.0 . .
C10S C11S C12S 118.2(3) . .
C10S C11S H11S 120.9 . .
C12S C11S H11S 120.9 . .
C11S C12S C8S 119.7(3) . .
C11S C12S H12S 120.1 . .
C8S C12S H12S 120.1 . .
O3 Cu2 O3 180.0 . 3_576
O3 Cu2 O4 92.08(10) . .
O3 Cu2 O4 87.92(10) 3_576 .
O3 Cu2 O4 87.92(10) . 3_576
O3 Cu2 O4 92.08(10) 3_576 3_576
O4 Cu2 O4 180.0 . 3_576
C7 O3 Cu2 124.9(2) . .
F8A C6 F9A 106.3(17) . .
F9 C6 F7 107.8(11) . .
F9 C6 F8 108.7(14) . .
F7 C6 F8 98.0(10) . .
F8A C6 F7A 112.6(14) . .
F9A C6 F7A 104.3(12) . .
F8A C6 C7 117.8(11) . .
F9A C6 C7 111.8(11) . .
F9 C6 C7 116.7(11) . .
F7 C6 C7 115.8(6) . .
F8 C6 C7 108.0(8) . .
F7A C6 C7 103.4(7) . .
O3 C7 C8 128.1(4) . .
O3 C7 C6 112.6(4) . .
C8 C7 C6 119.3(4) . .
C7 C8 C9 121.4(3) . .
C7 C8 H8A 119.3 . .
C9 C8 H8A 119.3 . .
O4 C9 C8 127.6(4) . .
O4 C9 C10 113.2(3) . .
C8 C9 C10 119.2(4) . .
F11A C10 F12A 108(2) . .
F11A C10 F10A 106.4(14) . .
F12A C10 F10A 105.6(17) . .
F10 C10 F12 107.2(18) . .
F10 C10 F11 106.3(13) . .
F12 C10 F11 106(2) . .
F11A C10 C9 112.7(11) . .
F12A C10 C9 107.8(15) . .
F10A C10 C9 115.6(8) . .
F10 C10 C9 112.3(9) . .
F12 C10 C9 115.3(16) . .
F11 C10 C9 109.0(11) . .
C9 O4 Cu2 125.0(2) . .

loop_
_geom_bond_atom_site_label_1
_geom_bond_atom_site_label_2
_geom_bond_distance
_geom_bond_site_symmetry_2
Cu1 O1 1.922(2) 3_666
Cu1 O1 1.922(2) .
Cu1 O2 1.935(2) .
Cu1 O2 1.935(2) 3_666
O1 C2 1.250(4) .
C1 F1 1.282(17) .
C1 F3A 1.29(3) .
C1 F2 1.30(3) .
C1 F2A 1.32(3) .
C1 F3 1.32(3) .
C1 F1A 1.327(18) .
C1 C2 1.527(5) .
C2 C3 1.372(5) .
C3 C4 1.376(5) .
C3 H3A 0.9300 .
C4 O2 1.246(4) .
C4 C5 1.530(5) .
C5 F6A 1.239(14) .
C5 F5 1.265(12) .
C5 F4A 1.267(15) .
C5 F4 1.278(17) .
C5 F6 1.332(13) .
C5 F5A 1.337(16) .
O1S N1S 1.278(3) .
N1S C7S 1.343(4) .
N1S C1S 1.504(4) .
C1S C3S 1.508(5) .
C1S C2S 1.543(5) .
C1S C4S 1.553(4) .
C2S H2S1 0.9600 .
C2S H2S2 0.9600 .
C2S H2S3 0.9600 .
C3S H3S1 0.9600 .
C3S H3S2 0.9600 .
C3S H3S3 0.9600 .
C4S N2S 1.498(4) .
C4S C5S 1.510(5) .
C4S C6S 1.520(5) .
C5S H5S1 0.9600 .
C5S H5S2 0.9600 .
C5S H5S3 0.9600 .
C6S H6S1 0.9600 .
C6S H6S2 0.9600 .
C6S H6S3 0.9600 .
N2S O2S 1.278(3) .
N2S C7S 1.333(4) .
C7S C8S 1.458(4) .
C8S C12S 1.378(4) .
C8S C9S 1.394(4) .
C9S N3S 1.316(4) .
C9S BrS 1.883(3) .
N3S C10S 1.325(5) .
C10S C11S 1.368(5) .
C10S H10S 0.9300 .
C11S C12S 1.376(5) .
C11S H11S 0.9300 .
C12S H12S 0.9300 .
Cu2 O3 1.924(2) .
Cu2 O3 1.924(2) 3_576
Cu2 O4 1.928(2) .
Cu2 O4 1.928(2) 3_576
O3 C7 1.254(4) .
C6 F8A 1.18(2) .
C6 F9A 1.268(19) .
C6 F9 1.281(17) .
C6 F7 1.316(11) .
C6 F8 1.37(2) .
C6 F7A 1.371(13) .
C6 C7 1.520(6) .
C7 C8 1.372(5) .
C8 C9 1.381(5) .
C8 H8A 0.9300 .
C9 O4 1.252(4) .
C9 C10 1.522(5) .
C10 F11A 1.27(2) .
C10 F12A 1.28(3) .
C10 F10A 1.307(13) .
C10 F10 1.310(13) .
C10 F12 1.31(3) .
C10 F11 1.315(17) .
